data_2207295
loop_
_publ_author_name
'Cho, Hyeon Mo'
'Moore, Jeffrey S.'
'Wilson, Scott R.'

_publ_section_title
;
 <i>N</i>,<i>N</i>-Dicyclohexyl-2-iodoacetamide
;
_journal_coeditor_code LH6518
_journal_issue 11
_journal_name_full 'Acta Crystallographica Section E'
_journal_page_first o3769
_journal_page_last o3770
_journal_paper_doi 10.1107/S1600536805033064
_journal_volume 61
_journal_year 2005
_chemical_formula_iupac 'C14 H24 I N O'
_chemical_formula_moiety 'C14 H24 I N O'
_chemical_formula_sum 'C14 H24 I N O'
_chemical_formula_weight 349.24
_chemical_name_systematic
;
N,N-Dicyclohexyl-2-iodoacetamide
;
_space_group_IT_number 19
_symmetry_cell_setting orthorhombic
_symmetry_space_group_name_Hall 'P 2ac 2ab'
_symmetry_space_group_name_H-M 'P 21 21 21'
_atom_sites_solution_hydrogens geom
_atom_sites_solution_primary direct
_atom_sites_solution_secondary difmap
_audit_creation_method SHELXL-97
_cell_angle_alpha 90.00
_cell_angle_beta 90.00
_cell_angle_gamma 90.00
_cell_formula_units_Z 4
_cell_length_a 10.576(2)
_cell_length_b 11.049(2)
_cell_length_c 12.907(3)
_cell_measurement_reflns_used 939
_cell_measurement_temperature 193(2)
_cell_measurement_theta_max 27.69
_cell_measurement_theta_min 3.10
_cell_volume 1508.2(5)
_computing_cell_refinement 'SAINT (Bruker, 2001)'
_computing_data_collection 'SMART (Bruker, 2001)'
_computing_data_reduction SAINT
_computing_molecular_graphics SHELXTL
_computing_publication_material 'XCIF (Bruker, 2001)'
_computing_structure_refinement SHELXTL
_computing_structure_solution 'SHELXTL (Bruker, 2001)'
_diffrn_ambient_temperature 193(2)
_diffrn_measured_fraction_theta_full 0.993
_diffrn_measured_fraction_theta_max 0.993
_diffrn_measurement_device 'Siemens Platform/CCD'
_diffrn_measurement_method 'Profile data from \w'
_diffrn_radiation_monochromator graphite
_diffrn_radiation_source 'normal-focus sealed tube'
_diffrn_radiation_type MoK\a
_diffrn_radiation_wavelength 0.71073
_diffrn_reflns_av_R_equivalents 0.0264
_diffrn_reflns_av_sigmaI/netI 0.0256
_diffrn_reflns_limit_h_max 13
_diffrn_reflns_limit_h_min -13
_diffrn_reflns_limit_k_max 14
_diffrn_reflns_limit_k_min -14
_diffrn_reflns_limit_l_max 17
_diffrn_reflns_limit_l_min -17
_diffrn_reflns_number 14614
_diffrn_reflns_theta_full 28.32
_diffrn_reflns_theta_max 28.32
_diffrn_reflns_theta_min 2.43
_diffrn_standards_decay_% 1.9
_diffrn_standards_interval_time 484
_diffrn_standards_number 422
_exptl_absorpt_coefficient_mu 2.110
_exptl_absorpt_correction_T_max 0.7755
_exptl_absorpt_correction_T_min 0.5364
_exptl_absorpt_correction_type integration
_exptl_absorpt_process_details '(SHELXTL/XPREP; Bruker, 2001)'
_exptl_crystal_colour colorless
_exptl_crystal_density_diffrn 1.538
_exptl_crystal_description prism
_exptl_crystal_F_000 704
_exptl_crystal_size_max 0.25
_exptl_crystal_size_mid 0.22
_exptl_crystal_size_min 0.15
_refine_diff_density_max 0.401
_refine_diff_density_min -0.513
_refine_ls_abs_structure_details 'Flack (1983),  1569 Friedel pairs'
_refine_ls_abs_structure_Flack -0.015(16)
_refine_ls_extinction_coef 0.0010(3)
_refine_ls_extinction_expression Fc^*^=kFc[1+0.001xFc^2^\l^3^/sin(2\q)]^-1/4^
_refine_ls_extinction_method SHELXL97
_refine_ls_goodness_of_fit_ref 1.023
_refine_ls_hydrogen_treatment constr
_refine_ls_matrix_type full
_refine_ls_number_parameters 155
_refine_ls_number_reflns 3702
_refine_ls_number_restraints 0
_refine_ls_restrained_S_all 1.023
_refine_ls_R_factor_all 0.0299
_refine_ls_R_factor_gt 0.0227
_refine_ls_shift/su_max 0.002
_refine_ls_shift/su_mean 0.000
_refine_ls_structure_factor_coef Fsqd
_refine_ls_weighting_details 'calc w=1/[\s^2^(Fo^2^)+(0.0231P)^2^+0.2165P] where P=(Fo^2^+2Fc^2^)/3'
_refine_ls_weighting_scheme calc
_refine_ls_wR_factor_gt 0.0473
_refine_ls_wR_factor_ref 0.0492
_reflns_number_gt 3273
_reflns_number_total 3702
_reflns_threshold_expression I>2\s(I)
_cod_data_source_file lh6518.cif
_cod_data_source_block I
_cod_database_code 2207295
_cod_database_fobs_code 2207295

loop_
_symmetry_equiv_pos_as_xyz
'x, y, z'
'-x+1/2, -y, z+1/2'
'-x, y+1/2, -z+1/2'
'x+1/2, -y+1/2, -z'

loop_
_atom_site_label
_atom_site_fract_x
_atom_site_fract_y
_atom_site_fract_z
_atom_site_U_iso_or_equiv
_atom_site_adp_type
_atom_site_calc_flag
_atom_site_refinement_flags
_atom_site_occupancy
_atom_site_type_symbol
C1 0.53675(19) 0.45334(18) 0.32821(16) 0.0273(4) Uani d . 1 C
H1A 0.4897 0.5285 0.3088 0.033 Uiso calc R 1 H
C2 0.6683(2) 0.4948(2) 0.36199(18) 0.0312(5) Uani d . 1 C
H2A 0.7210 0.4234 0.3789 0.037 Uiso calc R 1 H
H2B 0.6615 0.5456 0.4249 0.037 Uiso calc R 1 H
C3 0.7307(2) 0.5674(2) 0.27502(19) 0.0363(5) Uani d . 1 C
H3A 0.6828 0.6433 0.2639 0.044 Uiso calc R 1 H
H3B 0.8178 0.5893 0.2959 0.044 Uiso calc R 1 H
C4 0.7354(2) 0.4960(2) 0.17362(19) 0.0358(5) Uani d . 1 C
H4A 0.7695 0.5483 0.1180 0.043 Uiso calc R 1 H
H4B 0.7929 0.4260 0.1817 0.043 Uiso calc R 1 H
C5 0.6043(2) 0.4511(2) 0.14288(18) 0.0362(5) Uani d . 1 C
H5A 0.6112 0.4008 0.0797 0.043 Uiso calc R 1 H
H5B 0.5497 0.5214 0.1266 0.043 Uiso calc R 1 H
C6 0.5432(2) 0.3764(2) 0.22981(16) 0.0324(4) Uani d . 1 C
H6A 0.4570 0.3513 0.2090 0.039 Uiso calc R 1 H
H6B 0.5939 0.3026 0.2429 0.039 Uiso calc R 1 H
C7 0.3556(2) 0.4662(2) 0.45489(18) 0.0294(5) Uani d . 1 C
H7A 0.3206 0.4185 0.5142 0.035 Uiso calc R 1 H
C8 0.2483(2) 0.4820(2) 0.3771(2) 0.0369(6) Uani d . 1 C
H8A 0.2201 0.4018 0.3517 0.044 Uiso calc R 1 H
H8B 0.2781 0.5297 0.3169 0.044 Uiso calc R 1 H
C9 0.1377(2) 0.5476(2) 0.4299(2) 0.0429(6) Uani d . 1 C
H9A 0.0690 0.5606 0.3790 0.051 Uiso calc R 1 H
H9B 0.1040 0.4963 0.4865 0.051 Uiso calc R 1 H
C10 0.1789(3) 0.6692(2) 0.4742(2) 0.0510(7) Uani d . 1 C
H10A 0.2051 0.7232 0.4169 0.061 Uiso calc R 1 H
H10B 0.1066 0.7075 0.5102 0.061 Uiso calc R 1 H
C11 0.2877(3) 0.6542(2) 0.5495(2) 0.0489(6) Uani d . 1 C
H11A 0.2586 0.6079 0.6107 0.059 Uiso calc R 1 H
H11B 0.3158 0.7349 0.5736 0.059 Uiso calc R 1 H
C12 0.3995(2) 0.5880(2) 0.4991(2) 0.0374(5) Uani d . 1 C
H12A 0.4352 0.6384 0.4429 0.045 Uiso calc R 1 H
H12B 0.4665 0.5743 0.5513 0.045 Uiso calc R 1 H
C13 0.49794(19) 0.2867(2) 0.44988(16) 0.0287(4) Uani d . 1 C
C14 0.4115(2) 0.2236(2) 0.52726(16) 0.0311(4) Uani d . 1 C
H14A 0.4221 0.1348 0.5214 0.037 Uiso calc R 1 H
H14B 0.3223 0.2433 0.5113 0.037 Uiso calc R 1 H
I1 0.454920(17) 0.279969(18) 0.681798(13) 0.05020(7) Uani d . 1 I
N1 0.46241(18) 0.39580(15) 0.41234(13) 0.0276(3) Uani d . 1 N
O1 0.59509(15) 0.23407(15) 0.42309(13) 0.0387(4) Uani d . 1 O

loop_
_atom_site_aniso_label
_atom_site_aniso_U_11
_atom_site_aniso_U_22
_atom_site_aniso_U_33
_atom_site_aniso_U_12
_atom_site_aniso_U_13
_atom_site_aniso_U_23
C1 0.0258(9) 0.0263(9) 0.0299(10) 0.0003(8) 0.0019(10) 0.0035(8)
C2 0.0303(12) 0.0360(13) 0.0274(11) -0.0026(9) 0.0014(9) -0.0008(10)
C3 0.0332(12) 0.0374(13) 0.0382(12) -0.0101(10) 0.0062(10) -0.0017(11)
C4 0.0349(11) 0.0415(13) 0.0310(12) -0.0024(9) 0.0084(11) 0.0016(12)
C5 0.0422(13) 0.0401(13) 0.0263(10) 0.0023(11) -0.0003(10) 0.0021(10)
C6 0.0318(11) 0.0349(12) 0.0306(10) -0.0050(11) 0.0024(10) -0.0011(9)
C7 0.0269(11) 0.0276(11) 0.0337(11) 0.0030(9) 0.0068(9) 0.0031(10)
C8 0.0266(12) 0.0373(14) 0.0466(14) 0.0027(9) 0.0039(10) 0.0040(11)
C9 0.0283(12) 0.0426(14) 0.0577(17) 0.0057(11) 0.0079(11) 0.0150(13)
C10 0.0459(14) 0.0399(14) 0.0673(18) 0.0161(12) 0.0236(13) 0.0103(14)
C11 0.0580(16) 0.0380(14) 0.0508(15) 0.0091(13) 0.0165(13) -0.0079(13)
C12 0.0386(12) 0.0338(13) 0.0397(13) 0.0015(10) 0.0047(10) -0.0062(10)
C13 0.0287(9) 0.0261(10) 0.0314(10) -0.0016(9) 0.0016(8) 0.0001(10)
C14 0.0325(10) 0.0265(10) 0.0343(11) -0.0033(10) 0.0040(8) 0.0017(10)
I1 0.05316(10) 0.06507(12) 0.03237(8) -0.01787(9) -0.00254(8) 0.00048(8)
N1 0.0253(8) 0.0259(8) 0.0317(9) 0.0009(8) 0.0059(8) 0.0042(7)
O1 0.0345(8) 0.0339(9) 0.0478(9) 0.0099(7) 0.0122(7) 0.0116(8)

loop_
_atom_type_symbol
_atom_type_description
_atom_type_scat_dispersion_real
_atom_type_scat_dispersion_imag
_atom_type_scat_source
C C 0.0033 0.0016 'International Tables Vol C Tables 4.2.6.8 and 6.1.1.4'
H H 0.0000 0.0000 'International Tables Vol C Tables 4.2.6.8 and 6.1.1.4'
N N 0.0061 0.0033 'International Tables Vol C Tables 4.2.6.8 and 6.1.1.4'
O O 0.0106 0.0060 'International Tables Vol C Tables 4.2.6.8 and 6.1.1.4'
I I -0.4742 1.8119 'International Tables Vol C Tables 4.2.6.8 and 6.1.1.4'

loop_
_geom_angle_atom_site_label_1
_geom_angle_atom_site_label_2
_geom_angle_atom_site_label_3
_geom_angle
N1 C1 C2 113.71(17)
N1 C1 C6 113.14(17)
C2 C1 C6 111.25(18)
N1 C1 H1A 106.0
C2 C1 H1A 106.0
C6 C1 H1A 106.0
C1 C2 C3 109.90(19)
C1 C2 H2A 109.7
C3 C2 H2A 109.7
C1 C2 H2B 109.7
C3 C2 H2B 109.7
H2A C2 H2B 108.2
C4 C3 C2 111.8(2)
C4 C3 H3A 109.2
C2 C3 H3A 109.2
C4 C3 H3B 109.2
C2 C3 H3B 109.2
H3A C3 H3B 107.9
C5 C4 C3 111.18(19)
C5 C4 H4A 109.4
C3 C4 H4A 109.4
C5 C4 H4B 109.4
C3 C4 H4B 109.4
H4A C4 H4B 108.0
C4 C5 C6 111.6(2)
C4 C5 H5A 109.3
C6 C5 H5A 109.3
C4 C5 H5B 109.3
C6 C5 H5B 109.3
H5A C5 H5B 108.0
C1 C6 C5 109.05(18)
C1 C6 H6A 109.9
C5 C6 H6A 109.9
C1 C6 H6B 109.9
C5 C6 H6B 109.9
H6A C6 H6B 108.3
N1 C7 C8 112.6(2)
N1 C7 C12 111.64(18)
C8 C7 C12 111.8(2)
N1 C7 H7A 106.8
C8 C7 H7A 106.8
C12 C7 H7A 106.8
C7 C8 C9 109.1(2)
C7 C8 H8A 109.9
C9 C8 H8A 109.9
C7 C8 H8B 109.9
C9 C8 H8B 109.9
H8A C8 H8B 108.3
C10 C9 C8 111.4(2)
C10 C9 H9A 109.3
C8 C9 H9A 109.3
C10 C9 H9B 109.3
C8 C9 H9B 109.3
H9A C9 H9B 108.0
C11 C10 C9 111.2(2)
C11 C10 H10A 109.4
C9 C10 H10A 109.4
C11 C10 H10B 109.4
C9 C10 H10B 109.4
H10A C10 H10B 108.0
C10 C11 C12 111.4(2)
C10 C11 H11A 109.3
C12 C11 H11A 109.3
C10 C11 H11B 109.3
C12 C11 H11B 109.3
H11A C11 H11B 108.0
C7 C12 C11 110.0(2)
C7 C12 H12A 109.7
C11 C12 H12A 109.7
C7 C12 H12B 109.7
C11 C12 H12B 109.7
H12A C12 H12B 108.2
O1 C13 N1 123.5(2)
O1 C13 C14 118.0(2)
N1 C13 C14 118.43(18)
C13 C14 I1 110.44(14)
C13 C14 H14A 109.6
I1 C14 H14A 109.6
C13 C14 H14B 109.6
I1 C14 H14B 109.6
H14A C14 H14B 108.1
C13 N1 C7 123.27(17)
C13 N1 C1 119.80(17)
C7 N1 C1 116.84(16)

loop_
_geom_bond_atom_site_label_1
_geom_bond_atom_site_label_2
_geom_bond_distance
C1 N1 1.484(3)
C1 C2 1.529(3)
C1 C6 1.530(3)
C1 H1A 1.0000
C2 C3 1.529(3)
C2 H2A 0.9900
C2 H2B 0.9900
C3 C4 1.529(3)
C3 H3A 0.9900
C3 H3B 0.9900
C4 C5 1.524(3)
C4 H4A 0.9900
C4 H4B 0.9900
C5 C6 1.536(3)
C5 H5A 0.9900
C5 H5B 0.9900
C6 H6A 0.9900
C6 H6B 0.9900
C7 N1 1.478(3)
C7 C8 1.526(3)
C7 C12 1.533(3)
C7 H7A 1.0000
C8 C9 1.536(3)
C8 H8A 0.9900
C8 H8B 0.9900
C9 C10 1.523(4)
C9 H9A 0.9900
C9 H9B 0.9900
C10 C11 1.516(4)
C10 H10A 0.9900
C10 H10B 0.9900
C11 C12 1.535(3)
C11 H11A 0.9900
C11 H11B 0.9900
C12 H12A 0.9900
C12 H12B 0.9900
C13 O1 1.230(3)
C13 N1 1.353(3)
C13 C14 1.523(3)
C14 I1 2.140(2)
C14 H14A 0.9900
C14 H14B 0.9900

loop_
_geom_torsion_atom_site_label_1
_geom_torsion_atom_site_label_2
_geom_torsion_atom_site_label_3
_geom_torsion_atom_site_label_4
_geom_torsion
N1 C1 C2 C3 -172.56(18)
C6 C1 C2 C3 58.3(2)
C1 C2 C3 C4 -55.4(3)
C2 C3 C4 C5 54.2(3)
C3 C4 C5 C6 -55.2(3)
N1 C1 C6 C5 171.58(17)
C2 C1 C6 C5 -59.0(2)
C4 C5 C6 C1 57.2(3)
N1 C7 C8 C9 175.84(18)
C12 C7 C8 C9 -57.6(3)
C7 C8 C9 C10 57.0(3)
C8 C9 C10 C11 -56.7(3)
C9 C10 C11 C12 55.6(3)
N1 C7 C12 C11 -175.9(2)
C8 C7 C12 C11 57.0(3)
C10 C11 C12 C7 -55.3(3)
O1 C13 C14 I1 93.9(2)
N1 C13 C14 I1 -87.8(2)
O1 C13 N1 C7 -171.3(2)
C14 C13 N1 C7 10.5(3)
O1 C13 N1 C1 5.1(3)
C14 C13 N1 C1 -173.11(18)
C8 C7 N1 C13 -115.6(2)
C12 C7 N1 C13 117.8(2)
C8 C7 N1 C1 67.9(2)
C12 C7 N1 C1 -58.7(3)
C2 C1 N1 C13 -68.7(2)
C6 C1 N1 C13 59.4(3)
C2 C1 N1 C7 107.9(2)
C6 C1 N1 C7 -123.9(2)

loop_
_cod_related_entry_id
_cod_related_entry_database
_cod_related_entry_code
1 ChemSpider 21127037
